data_4516611
loop_
_publ_author_name
'Fuertes, Sara'
'Chueca, Andr\'es J'
'Per\'alvarez, Mariano'
'Borja, Pilar'
'Torrell, Marc'
'Carreras, Josep'
'Sicilia, Violeta'

_publ_section_title
;
 White Light Emission from Planar Remote Phosphor Based on NHC
 Cycloplatinated Complexes.
;
_journal_issue 25
_journal_name_full 'ACS applied materials &amp; interfaces'
_journal_page_first 16160
_journal_page_last 16169
_journal_paper_doi 10.1021/acsami.6b03288
_journal_volume 8
_journal_year 2016
_chemical_formula_moiety '(C24 H29 F6 N4 P Pt), (O C3 H6)'
_chemical_formula_sum 'C27 H35 F6 N4 O P Pt'
_chemical_formula_weight 771.65
_space_group_IT_number 12
_space_group_name_Hall '-C 2y'
_space_group_name_H-M_alt 'C 1 2/m 1'
_symmetry_cell_setting monoclinic
_symmetry_space_group_name_H-M 'C 1 2/m 1'
_atom_sites_solution_hydrogens geom
_atom_sites_solution_primary direct
_atom_sites_solution_secondary difmap
_audit_creation_method SHELXL-97
_cell_angle_alpha 90.000
_cell_angle_beta 90.933(5)
_cell_angle_gamma 90.000
_cell_formula_units_Z 4
_cell_length_a 28.699(5)
_cell_length_b 6.988(5)
_cell_length_c 15.388(5)
_cell_measurement_reflns_used 8181
_cell_measurement_temperature 100(2)
_cell_measurement_theta_max 29.0580
_cell_measurement_theta_min 4.4960
_cell_volume 3086(2)
_computing_cell_refinement
;
'Sun Nov 22 11:05:11 2015'
;
_computing_data_collection
;
'Sun Nov 22 11:05:11 2015'
;
_computing_data_reduction
;
'Sun Nov 22 11:05:11 2015'
;
_computing_structure_refinement 'SHELXL-97 (Sheldrick, 1997)'
_diffrn_ambient_temperature 100(2)
_diffrn_detector_area_resol_mean 16.0655
_diffrn_measured_fraction_theta_full 0.988
_diffrn_measured_fraction_theta_max 0.912
_diffrn_measurement_device_type 'Xcalibur, Sapphire3'
_diffrn_measurement_method '\w scans'
_diffrn_radiation_monochromator graphite
_diffrn_radiation_source 'fine-focus sealed tube'
_diffrn_radiation_type MoK\a
_diffrn_radiation_wavelength 0.71073
_diffrn_reflns_av_R_equivalents 0.0515
_diffrn_reflns_av_sigmaI/netI 0.0458
_diffrn_reflns_limit_h_max 37
_diffrn_reflns_limit_h_min -36
_diffrn_reflns_limit_k_max 9
_diffrn_reflns_limit_k_min -8
_diffrn_reflns_limit_l_max 20
_diffrn_reflns_limit_l_min -19
_diffrn_reflns_number 20310
_diffrn_reflns_theta_full 25.00
_diffrn_reflns_theta_max 29.27
_diffrn_reflns_theta_min 4.48
_exptl_absorpt_coefficient_mu 4.662
_exptl_absorpt_correction_T_max 1.00000
_exptl_absorpt_correction_T_min 0.61576
_exptl_absorpt_correction_type multi-scan
_exptl_absorpt_process_details
;
CrysAlisPro, Agilent Technologies,
Version 1.171.37.35 (release 13-08-2014 CrysAlis171 .NET)
(compiled Aug 13 2014,18:06:01)
Empirical absorption correction using spherical harmonics,
 implemented in SCALE3 ABSPACK scaling algorithm.
;
_exptl_crystal_colour colourless
_exptl_crystal_density_diffrn 1.661
_exptl_crystal_density_method 'not measured'
_exptl_crystal_description prism
_exptl_crystal_F_000 1520
_exptl_crystal_size_max 0.24
_exptl_crystal_size_mid 0.10
_exptl_crystal_size_min 0.10
_refine_diff_density_max 1.099
_refine_diff_density_min -1.342
_refine_diff_density_rms 0.154
_refine_ls_extinction_method none
_refine_ls_goodness_of_fit_ref 1.092
_refine_ls_hydrogen_treatment constr
_refine_ls_matrix_type full
_refine_ls_number_parameters 225
_refine_ls_number_reflns 4149
_refine_ls_number_restraints 6
_refine_ls_restrained_S_all 1.093
_refine_ls_R_factor_all 0.0411
_refine_ls_R_factor_gt 0.0331
_refine_ls_shift/su_max 0.002
_refine_ls_shift/su_mean 0.000
_refine_ls_structure_factor_coef Fsqd
_refine_ls_weighting_details 'calc w=1/[\s^2^(Fo^2^)+(0.0308P)^2^+10.1849P] where P=(Fo^2^+2Fc^2^)/3'
_refine_ls_weighting_scheme calc
_refine_ls_wR_factor_gt 0.0712
_refine_ls_wR_factor_ref 0.0743
_reflns_number_gt 3703
_reflns_number_total 4149
_reflns_threshold_expression >2sigma(I)
_cod_data_source_file am6b03288_si_001.cif
_cod_data_source_block compound9
_cod_database_code 4516611

loop_
_symmetry_equiv_pos_as_xyz
'x, y, z'
'-x, y, -z'
'x+1/2, y+1/2, z'
'-x+1/2, y+1/2, -z'
'-x, -y, -z'
'x, -y, z'
'-x+1/2, -y+1/2, -z'
'x+1/2, -y+1/2, z'

loop_
_atom_site_label
_atom_site_type_symbol
_atom_site_fract_x
_atom_site_fract_y
_atom_site_fract_z
_atom_site_U_iso_or_equiv
_atom_site_adp_type
_atom_site_occupancy
_atom_site_symmetry_multiplicity
_atom_site_calc_flag
_atom_site_refinement_flags
Pt1 Pt 0.303638(7) 0.0000 0.900082(12) 0.01459(7) Uani 1 2 d S
P1 P 0.14527(5) 0.0000 0.34921(10) 0.0237(3) Uani 1 2 d S
F2 F 0.09015(14) 0.0000 0.3411(4) 0.0611(14) Uani 1 2 d S
N4 N 0.40532(16) 0.0000 0.8285(3) 0.0200(10) Uani 1 2 d S
C14 C 0.19029(18) 0.0000 1.0761(3) 0.0146(10) Uani 1 2 d S
H14 H 0.1894 0.0000 1.1378 0.018 Uiso 1 2 calc SR
C2 C 0.2864(2) 0.0000 1.1662(3) 0.0213(12) Uani 1 2 d S
H2 H 0.2653 0.0000 1.2130 0.026 Uiso 1 2 calc SR
N1 N 0.27544(15) 0.0000 1.0783(3) 0.0144(9) Uani 1 2 d S
F3 F 0.14227(13) 0.1634(5) 0.4207(2) 0.0633(10) Uani 1 1 d .
N2 N 0.34991(15) 0.0000 1.0870(3) 0.0172(9) Uani 1 2 d S
F1 F 0.20046(15) 0.0000 0.3548(4) 0.0715(16) Uani 1 2 d S
F4 F 0.14778(13) 0.1614(5) 0.2769(2) 0.0597(9) Uani 1 1 d .
C12 C 0.10406(18) 0.0000 1.0636(4) 0.0197(11) Uani 1 2 d S
H12 H 0.1016 0.0000 1.1251 0.024 Uiso 1 2 calc SR
C22 C 0.2688(2) 0.0000 0.5570(4) 0.0295(14) Uani 1 2 d S
H22C H 0.2516 -0.0163 0.5020 0.044 Uiso 0.50 1 calc PR
H22B H 0.2910 -0.1055 0.5645 0.044 Uiso 0.50 1 calc PR
H22A H 0.2857 0.1218 0.5562 0.044 Uiso 0.50 1 calc PR
C8 C 0.15154(17) 0.0000 0.9328(3) 0.0151(10) Uani 1 2 d S
C9 C 0.11009(19) 0.0000 0.8828(4) 0.0198(11) Uani 1 2 d S
H9 H 0.1117 0.0000 0.8212 0.024 Uiso 1 2 calc SR
C30 C 0.36974(18) 0.0000 0.8587(3) 0.0188(11) Uani 1 2 d S
C32 C 0.4405(2) 0.0000 0.6865(4) 0.0293(14) Uani 1 2 d S
H32B H 0.4281 0.1251 0.6688 0.044 Uiso 0.50 1 calc PR
H32C H 0.4176 -0.0996 0.6722 0.044 Uiso 0.50 1 calc PR
H32A H 0.4694 -0.0255 0.6557 0.044 Uiso 0.50 1 calc PR
C11 C 0.06446(19) 0.0000 1.0121(4) 0.0222(12) Uani 1 2 d S
H11 H 0.0347 0.0000 1.0384 0.027 Uiso 1 2 calc SR
C13 C 0.14856(18) 0.0000 1.0252(3) 0.0162(10) Uani 1 2 d S
C23 C 0.20524(16) 0.1800(7) 0.6315(3) 0.0295(10) Uani 1 1 d .
H23B H 0.1844 0.1775 0.6814 0.044 Uiso 1 1 calc R
H23C H 0.1866 0.1858 0.5776 0.044 Uiso 1 1 calc R
H23A H 0.2255 0.2928 0.6355 0.044 Uiso 1 1 calc R
C4 C 0.39929(18) 0.0000 1.0651(4) 0.0213(12) Uani 1 2 d S
H4A H 0.4051 -0.1000 1.0220 0.032 Uiso 0.50 1 calc PR
H4B H 0.4181 -0.0248 1.1176 0.032 Uiso 0.50 1 calc PR
H4C H 0.4077 0.1249 1.0410 0.032 Uiso 0.50 1 calc PR
C7 C 0.19586(18) 0.0000 0.8943(3) 0.0173(11) Uani 1 2 d S
H7 H 0.1975 0.0000 0.8327 0.021 Uiso 1 2 calc SR
C21 C 0.2350(2) 0.0000 0.6317(3) 0.0210(12) Uani 1 2 d S
C31 C 0.45024(18) 0.0000 0.7842(4) 0.0213(12) Uani 1 2 d S
C33 C 0.47622(15) 0.1798(7) 0.8116(3) 0.0332(10) Uani 1 1 d .
H33C H 0.4578 0.2925 0.7951 0.050 Uiso 1 1 calc R
H33B H 0.5064 0.1842 0.7826 0.050 Uiso 1 1 calc R
H33A H 0.4813 0.1787 0.8747 0.050 Uiso 1 1 calc R
C3 C 0.33338(19) 0.0000 1.1715(4) 0.0196(11) Uani 1 2 d S
H3 H 0.3518 0.0000 1.2234 0.023 Uiso 1 2 calc SR
C5 C 0.23152(17) 0.0000 1.0342(3) 0.0144(10) Uani 1 2 d S
N3 N 0.26203(16) 0.0000 0.7125(3) 0.0204(10) Uani 1 2 d S
C6 C 0.23649(17) 0.0000 0.9420(3) 0.0137(10) Uani 1 2 d S
C10 C 0.06746(19) 0.0000 0.9212(4) 0.0224(12) Uani 1 2 d S
H10 H 0.0399 0.0000 0.8863 0.027 Uiso 1 2 calc SR
C20 C 0.28013(18) 0.0000 0.7789(3) 0.0180(11) Uani 1 2 d S
C1 C 0.31429(17) 0.0000 1.0302(3) 0.0132(10) Uani 1 2 d S
C101 C 0.1032(4) 0.5000 0.5531(6) 0.101(2) Uani 1 2 d SD
H10A H 0.1237 0.5853 0.5866 0.152 Uiso 0.50 1 calc PR
H10B H 0.0807 0.5764 0.5194 0.152 Uiso 0.50 1 calc PR
H10C H 0.1218 0.4225 0.5135 0.152 Uiso 0.50 1 calc PR
C100 C 0.0782(5) 0.3741(19) 0.6125(7) 0.101(2) Uani 0.50 1 d PD
O1 O 0.0794(3) 0.4012(16) 0.6918(5) 0.101(2) Uani 0.50 1 d PD
C99 C 0.0550(5) 0.1996(18) 0.5783(8) 0.101(2) Uani 0.50 1 d PD
H99A H 0.0602 0.1895 0.5157 0.152 Uiso 0.50 1 calc PR
H99B H 0.0215 0.2073 0.5889 0.152 Uiso 0.50 1 calc PR
H99C H 0.0679 0.0866 0.6077 0.152 Uiso 0.50 1 calc PR

loop_
_atom_site_aniso_label
_atom_site_aniso_U_11
_atom_site_aniso_U_22
_atom_site_aniso_U_33
_atom_site_aniso_U_23
_atom_site_aniso_U_13
_atom_site_aniso_U_12
Pt1 0.01616(11) 0.01533(11) 0.01233(11) 0.000 0.00187(7) 0.000
P1 0.0289(8) 0.0229(8) 0.0194(7) 0.000 -0.0012(6) 0.000
F2 0.030(2) 0.033(2) 0.120(4) 0.000 -0.012(2) 0.000
N4 0.022(2) 0.021(3) 0.017(2) 0.000 0.0017(18) 0.000
C14 0.024(3) 0.009(2) 0.011(2) 0.000 0.0034(19) 0.000
C2 0.032(3) 0.021(3) 0.011(2) 0.000 0.000(2) 0.000
N1 0.018(2) 0.015(2) 0.009(2) 0.000 -0.0001(16) 0.000
F3 0.084(2) 0.062(2) 0.0439(18) -0.0300(17) 0.0085(17) -0.011(2)
N2 0.020(2) 0.017(2) 0.014(2) 0.000 -0.0013(17) 0.000
F1 0.030(2) 0.066(4) 0.118(5) 0.000 -0.004(3) 0.000
F4 0.099(3) 0.0361(18) 0.0444(18) 0.0164(14) 0.0168(17) 0.0050(18)
C12 0.021(3) 0.019(3) 0.020(3) 0.000 0.005(2) 0.000
C22 0.039(4) 0.036(4) 0.013(3) 0.000 0.008(2) 0.000
C8 0.017(2) 0.009(2) 0.019(3) 0.000 0.001(2) 0.000
C9 0.024(3) 0.018(3) 0.018(3) 0.000 0.003(2) 0.000
C30 0.019(3) 0.021(3) 0.017(3) 0.000 -0.004(2) 0.000
C32 0.032(3) 0.034(4) 0.022(3) 0.000 0.011(3) 0.000
C11 0.016(3) 0.023(3) 0.029(3) 0.000 0.008(2) 0.000
C13 0.019(2) 0.011(3) 0.019(3) 0.000 0.003(2) 0.000
C23 0.039(2) 0.032(2) 0.018(2) 0.0013(18) -0.0022(17) 0.006(2)
C4 0.017(3) 0.024(3) 0.023(3) 0.000 0.000(2) 0.000
C7 0.020(3) 0.017(3) 0.015(3) 0.000 0.001(2) 0.000
C21 0.029(3) 0.026(3) 0.008(2) 0.000 -0.001(2) 0.000
C31 0.015(2) 0.023(3) 0.026(3) 0.000 0.007(2) 0.000
C33 0.026(2) 0.032(3) 0.042(3) -0.010(2) 0.0103(19) -0.0094(19)
C3 0.023(3) 0.019(3) 0.016(3) 0.000 -0.004(2) 0.000
C5 0.017(2) 0.011(2) 0.016(2) 0.000 -0.0002(19) 0.000
N3 0.024(2) 0.024(3) 0.014(2) 0.000 0.0038(19) 0.000
C6 0.018(2) 0.010(2) 0.014(2) 0.000 0.0043(19) 0.000
C10 0.020(3) 0.018(3) 0.029(3) 0.000 -0.002(2) 0.000
C20 0.018(3) 0.021(3) 0.015(3) 0.000 0.005(2) 0.000
C1 0.018(2) 0.014(3) 0.008(2) 0.000 -0.0009(19) 0.000
C101 0.089(5) 0.143(7) 0.073(4) 0.000 0.028(4) 0.000
C100 0.089(5) 0.143(7) 0.073(4) 0.000 0.028(4) 0.000
O1 0.089(5) 0.143(7) 0.073(4) 0.000 0.028(4) 0.000
C99 0.089(5) 0.143(7) 0.073(4) 0.000 0.028(4) 0.000

loop_
_atom_type_symbol
_atom_type_description
_atom_type_scat_dispersion_real
_atom_type_scat_dispersion_imag
_atom_type_scat_source
C C 0.0033 0.0016 'International Tables Vol C Tables 4.2.6.8 and 6.1.1.4'
H H 0.0000 0.0000 'International Tables Vol C Tables 4.2.6.8 and 6.1.1.4'
N N 0.0061 0.0033 'International Tables Vol C Tables 4.2.6.8 and 6.1.1.4'
F F 0.0171 0.0103 'International Tables Vol C Tables 4.2.6.8 and 6.1.1.4'
P P 0.1023 0.0942 'International Tables Vol C Tables 4.2.6.8 and 6.1.1.4'
Pt Pt -1.7033 8.3905 'International Tables Vol C Tables 4.2.6.8 and 6.1.1.4'
O O 0.0106 0.0060 'International Tables Vol C Tables 4.2.6.8 and 6.1.1.4'

loop_
_geom_angle_atom_site_label_1
_geom_angle_atom_site_label_2
_geom_angle_atom_site_label_3
_geom_angle
_geom_angle_site_symmetry_1
_geom_angle_site_symmetry_3
C20 Pt1 C30 90.6(2) . .
C20 Pt1 C1 168.7(2) . .
C30 Pt1 C1 100.7(2) . .
C20 Pt1 C6 89.4(2) . .
C30 Pt1 C6 180.0(2) . .
C1 Pt1 C6 79.3(2) . .
F1 P1 F2 178.5(3) . .
F1 P1 F4 88.9(2) . .
F2 P1 F4 90.1(2) . .
F1 P1 F4 88.9(2) . 6
F2 P1 F4 90.1(2) . 6
F4 P1 F4 90.6(3) . 6
F1 P1 F3 91.6(2) . 6
F2 P1 F3 89.4(2) . 6
F4 P1 F3 179.1(2) . 6
F4 P1 F3 88.79(19) 6 6
F1 P1 F3 91.6(2) . .
F2 P1 F3 89.4(2) . .
F4 P1 F3 88.79(19) . .
F4 P1 F3 179.1(2) 6 .
F3 P1 F3 91.9(3) 6 .
C30 N4 C31 176.7(5) . .
C5 C14 C13 118.1(5) . .
C5 C14 H14 121.0 . .
C13 C14 H14 121.0 . .
C3 C2 N1 105.7(5) . .
C3 C2 H2 127.1 . .
N1 C2 H2 127.1 . .
C1 N1 C2 111.1(4) . .
C1 N1 C5 118.2(4) . .
C2 N1 C5 130.7(4) . .
C1 N2 C3 110.1(4) . .
C1 N2 C4 125.7(4) . .
C3 N2 C4 124.2(4) . .
C11 C12 C13 120.1(5) . .
C11 C12 H12 119.9 . .
C13 C12 H12 119.9 . .
C21 C22 H22C 109.5 . .
C21 C22 H22B 109.5 . .
H22C C22 H22B 109.5 . .
C21 C22 H22A 109.5 . .
H22C C22 H22A 109.5 . .
H22B C22 H22A 109.5 . .
C9 C8 C7 122.0(5) . .
C9 C8 C13 118.8(5) . .
C7 C8 C13 119.2(5) . .
C10 C9 C8 121.2(5) . .
C10 C9 H9 119.4 . .
C8 C9 H9 119.4 . .
N4 C30 Pt1 174.1(5) . .
C31 C32 H32B 109.5 . .
C31 C32 H32C 109.5 . .
H32B C32 H32C 109.5 . .
C31 C32 H32A 109.5 . .
H32B C32 H32A 109.5 . .
H32C C32 H32A 109.5 . .
C12 C11 C10 120.7(5) . .
C12 C11 H11 119.6 . .
C10 C11 H11 119.6 . .
C12 C13 C14 121.8(5) . .
C12 C13 C8 119.0(5) . .
C14 C13 C8 119.1(5) . .
C21 C23 H23B 109.5 . .
C21 C23 H23C 109.5 . .
H23B C23 H23C 109.5 . .
C21 C23 H23A 109.5 . .
H23B C23 H23A 109.5 . .
H23C C23 H23A 109.5 . .
N2 C4 H4A 109.5 . .
N2 C4 H4B 109.5 . .
H4A C4 H4B 109.5 . .
N2 C4 H4C 109.5 . .
H4A C4 H4C 109.5 . .
H4B C4 H4C 109.5 . .
C6 C7 C8 122.8(5) . .
C6 C7 H7 118.6 . .
C8 C7 H7 118.6 . .
N3 C21 C22 107.9(5) . .
N3 C21 C23 107.0(3) . 6
C22 C21 C23 111.4(3) . 6
N3 C21 C23 107.0(3) . .
C22 C21 C23 111.4(3) . .
C23 C21 C23 111.7(5) 6 .
N4 C31 C33 107.6(3) . 6
N4 C31 C33 107.6(3) . .
C33 C31 C33 111.8(5) 6 .
N4 C31 C32 108.0(5) . .
C33 C31 C32 110.8(3) 6 .
C33 C31 C32 110.8(3) . .
C31 C33 H33C 109.5 . .
C31 C33 H33B 109.5 . .
H33C C33 H33B 109.5 . .
C31 C33 H33A 109.5 . .
H33C C33 H33A 109.5 . .
H33B C33 H33A 109.5 . .
C2 C3 N2 107.4(5) . .
C2 C3 H3 126.3 . .
N2 C3 H3 126.3 . .
C14 C5 N1 123.1(5) . .
C14 C5 C6 125.1(5) . .
N1 C5 C6 111.9(4) . .
C20 N3 C21 174.9(5) . .
C7 C6 C5 115.8(5) . .
C7 C6 Pt1 129.1(4) . .
C5 C6 Pt1 115.1(4) . .
C9 C10 C11 120.0(5) . .
C9 C10 H10 120.0 . .
C11 C10 H10 120.0 . .
N3 C20 Pt1 172.9(5) . .
N2 C1 N1 105.7(4) . .
N2 C1 Pt1 138.7(4) . .
N1 C1 Pt1 115.6(3) . .
C100 C101 H10A 109.5 . .
C100 C101 H10B 109.5 . .
H10A C101 H10B 109.5 . .
C100 C101 H10C 109.5 . .
H10A C101 H10C 109.5 . .
H10B C101 H10C 109.5 . .
O1 C100 C101 121.3(8) . .
O1 C100 C99 118.8(8) . .
C101 C100 C99 119.6(7) . .
C100 O1 O1 98.8(8) . 6_565
C100 C99 H99A 109.5 . .
C100 C99 H99B 109.5 . .
H99A C99 H99B 109.5 . .
C100 C99 H99C 109.5 . .
H99A C99 H99C 109.5 . .
H99B C99 H99C 109.5 . .

loop_
_geom_bond_atom_site_label_1
_geom_bond_atom_site_label_2
_geom_bond_distance
_geom_bond_site_symmetry_2
Pt1 C20 1.972(5) .
Pt1 C30 2.011(5) .
Pt1 C1 2.020(5) .
Pt1 C6 2.042(5) .
P1 F1 1.585(5) .
P1 F2 1.585(4) .
P1 F4 1.587(3) .
P1 F4 1.587(3) 6
P1 F3 1.589(3) 6
P1 F3 1.589(3) .
N4 C30 1.129(7) .
N4 C31 1.468(7) .
C14 C5 1.357(7) .
C14 C13 1.421(7) .
C14 H14 0.9500 .
C2 C3 1.349(8) .
C2 N1 1.383(6) .
C2 H2 0.9500 .
N1 C1 1.349(6) .
N1 C5 1.422(6) .
N2 C1 1.335(6) .
N2 C3 1.391(7) .
N2 C4 1.462(7) .
C12 C11 1.375(8) .
C12 C13 1.416(7) .
C12 H12 0.9500 .
C22 C21 1.517(8) .
C22 H22C 0.9800 .
C22 H22B 0.9800 .
C22 H22A 0.9800 .
C8 C9 1.406(7) .
C8 C7 1.412(7) .
C8 C13 1.425(7) .
C9 C10 1.367(8) .
C9 H9 0.9500 .
C32 C31 1.525(8) .
C32 H32B 0.9800 .
C32 H32C 0.9800 .
C32 H32A 0.9800 .
C11 C10 1.403(8) .
C11 H11 0.9500 .
C23 C21 1.520(5) .
C23 H23B 0.9800 .
C23 H23C 0.9800 .
C23 H23A 0.9800 .
C4 H4A 0.9800 .
C4 H4B 0.9800 .
C4 H4C 0.9800 .
C7 C6 1.368(7) .
C7 H7 0.9500 .
C21 N3 1.456(7) .
C21 C23 1.520(5) 6
C31 C33 1.517(5) 6
C31 C33 1.517(5) .
C33 H33C 0.9800 .
C33 H33B 0.9800 .
C33 H33A 0.9800 .
C3 H3 0.9500 .
C5 C6 1.427(7) .
N3 C20 1.139(7) .
C10 H10 0.9500 .
C101 C100 1.464(8) .
C101 H10A 0.9800 .
C101 H10B 0.9800 .
C101 H10C 0.9800 .
C100 O1 1.235(8) .
C100 C99 1.483(8) .
O1 O1 1.38(2) 6_565
C99 H99A 0.9800 .
C99 H99B 0.9800 .
C99 H99C 0.9800 .
